data_1539777
loop_
_publ_author_name
'Blanco, J.A.'
'Gomez Sal, J.C.'
'Rodriguez Fernandez, J.'
'Gignoux, D.'
'Schmitt, D.'
'Rodriguez-Carvajal, J.'

_publ_section_title
;
 Magnetic and electrical properties of Gd Ni1-x Cux compounds
;
_journal_name_full 'Journal of Physics: Condensed Matter'
_journal_page_first 8233
_journal_page_last 8244
_journal_volume 4
_journal_year 1992
_chemical_formula_sum 'Cu2.4 Gd4 Ni1.6'
_chemical_name_systematic '(Cu3 Gd5 Ni2)0.8'
_space_group_IT_number 62
_symmetry_space_group_name_Hall '-P 2ac 2n'
_symmetry_space_group_name_H-M 'P n m a'
_cell_angle_alpha 90
_cell_angle_beta 90
_cell_angle_gamma 90
_cell_formula_units_Z 1
_cell_length_a 7.177
_cell_length_b 4.931
_cell_length_c 5.49
_cell_volume 194.290
_citation_journal_id_ASTM JCOMEL
_cod_data_source_file Blanco_JCOMEL_1992_781.cif
_cod_data_source_block Cu2.4Gd4Ni1.6
_cod_original_cell_volume 194.2899
_cod_database_code 1539777

loop_
_symmetry_equiv_pos_as_xyz
x,y,z
-x+1/2,-y,z+1/2
x+1/2,-y+1/2,-z+1/2
-x,y+1/2,-z
-x,-y,-z
x-1/2,y,-z-1/2
-x-1/2,y-1/2,z-1/2
x,-y-1/2,z

loop_
_atom_site_label
_atom_site_type_symbol
_atom_site_fract_x
_atom_site_fract_y
_atom_site_fract_z
_atom_site_occupancy
_atom_site_U_iso_or_equiv
Gd1 Gd 0.183 0.25 0.133 1 0.0
Cu1 Cu 0.035 0.25 0.628 0.6 0.0
Ni1 Ni 0.035 0.25 0.628 0.4 0.0
